data_7716150
loop_
_publ_author_name
'Goswami, Bappaditya'
'Khatua, Manas'
'Devi, Ambika'
'Hans, Shivali'
'Chatterjee, Robindo'
'Samanta, Subhas'

_publ_section_title
;
 Ligand redox controlled amine dehydrogenation and imine hemilability in
 singlet diradical azo-aromatic Ni(II) complexes: characterization of the
 electron transfer series of azo-imine complexes of Ni(II).
;
_journal_issue 24
_journal_name_full 'Dalton transactions (Cambridge, England : 2003)'
_journal_page_first 10250
_journal_page_last 10260
_journal_paper_doi 10.1039/d3dt03414c
_journal_volume 53
_journal_year 2024
_chemical_absolute_configuration ad
_chemical_formula_moiety 'C36 H28 N8 Ni, 2(Cl O4), C H2 Cl2'
_chemical_formula_sum 'C37 H30 Cl4 N8 Ni O8'
_chemical_formula_weight 915.20
_space_group_crystal_system orthorhombic
_space_group_IT_number 33
_space_group_name_Hall 'P 2c -2n'
_space_group_name_H-M_alt 'P n a 21'
_atom_sites_solution_hydrogens geom
_atom_sites_solution_primary iterative
_atom_sites_solution_secondary difmap
_audit_creation_date 2023-09-25
_audit_creation_method
;
Olex2 1.5
(compiled 2023.03.06 svn.rbb2c1857 for OlexSys, GUI svn.r6748)
;
_audit_update_record
;
2024-05-18 deposited with the CCDC.	2024-05-23 downloaded from the CCDC.
;
_cell_angle_alpha 90.00
_cell_angle_beta 90.00
_cell_angle_gamma 90.00
_cell_formula_units_Z 4
_cell_length_a 24.5049(5)
_cell_length_b 19.3818(4)
_cell_length_c 8.2605(2)
_cell_measurement_reflns_used 6920
_cell_measurement_temperature 100.00(10)
_cell_measurement_theta_max 25.03
_cell_measurement_theta_min 1.66
_cell_volume 3923.32(15)
_computing_molecular_graphics 'Olex2 1.5 (Dolomanov et al., 2009)'
_computing_publication_material 'Olex2 1.5 (Dolomanov et al., 2009)'
_computing_structure_refinement 'SHELXL 97-2 (Sheldrick, 2015)'
_computing_structure_solution 'olex2.solve 1.5 (Bourhis et al., 2015)'
_diffrn_ambient_temperature 100.00(10)
_diffrn_measured_fraction_theta_full 1.000
_diffrn_measured_fraction_theta_max 1.000
_diffrn_measurement_device_type 'SuperNova, Dual, Cu at zero, Eos'
_diffrn_radiation_monochromator graphite
_diffrn_radiation_type MoK\a
_diffrn_radiation_wavelength 0.71073
_diffrn_reflns_av_R_equivalents 0.1157
_diffrn_reflns_av_unetI/netI 0.0343
_diffrn_reflns_limit_h_max 29
_diffrn_reflns_limit_h_min -29
_diffrn_reflns_limit_k_max 23
_diffrn_reflns_limit_k_min -23
_diffrn_reflns_limit_l_max 9
_diffrn_reflns_limit_l_min -9
_diffrn_reflns_number 155097
_diffrn_reflns_theta_full 25.03
_diffrn_reflns_theta_max 25.03
_diffrn_reflns_theta_min 1.66
_diffrn_source 'fine-focus sealed tube'
_exptl_absorpt_coefficient_mu 0.830
_exptl_absorpt_correction_T_max 0.920
_exptl_absorpt_correction_T_min 0.819
_exptl_absorpt_correction_type multi-scan
_exptl_absorpt_process_details
;
CrysAlisPro 1.171.38.46 (Rigaku Oxford Diffraction, 2015)
Empirical absorption correction using spherical harmonics,
 implemented in SCALE3 ABSPACK scaling algorithm.
;
_exptl_crystal_colour 'clear dark green'
_exptl_crystal_colour_lustre clear
_exptl_crystal_colour_modifier dark
_exptl_crystal_colour_primary green
_exptl_crystal_density_diffrn 1.549
_exptl_crystal_density_method 'not measured'
_exptl_crystal_description needle
_exptl_crystal_F_000 1872
_exptl_crystal_size_max 0.3
_exptl_crystal_size_mid 0.2
_exptl_crystal_size_min 0.1
_refine_diff_density_max 1.066
_refine_diff_density_min -0.712
_refine_diff_density_rms 0.065
_refine_ls_abs_structure_details 'Flack H D (1983), Acta Cryst. A39, 876-881'
_refine_ls_abs_structure_Flack -0.007(15)
_refine_ls_extinction_method none
_refine_ls_goodness_of_fit_ref 1.074
_refine_ls_hydrogen_treatment mixed
_refine_ls_matrix_type full
_refine_ls_number_parameters 523
_refine_ls_number_reflns 6920
_refine_ls_number_restraints 1
_refine_ls_restrained_S_all 1.074
_refine_ls_R_factor_all 0.0472
_refine_ls_R_factor_gt 0.0453
_refine_ls_shift/su_max 0.001
_refine_ls_shift/su_mean 0.000
_refine_ls_structure_factor_coef Fsqd
_refine_ls_weighting_details 'calc w=1/[\s^2^(Fo^2^)+(0.0375P)^2^+6.6852P] where P=(Fo^2^+2Fc^2^)/3'
_refine_ls_weighting_scheme calc
_refine_ls_wR_factor_gt 0.1000
_refine_ls_wR_factor_ref 0.1010
_reflns_number_gt 6690
_reflns_number_total 6920
_reflns_threshold_expression >2sigma(I)
_cod_data_source_file d3dt03414c2.cif
_cod_data_source_block '[3a]_2ClO4'
_cod_depositor_comments 'Adding full bibliography for 7716146--7716150.cif.'
_cod_database_code 7716150
_olex2_refinement_description
;
1. Fixed Uiso
 At 1.2 times of:
  All C(H) groups, All C(H,H) groups
2.a Secondary CH2 refined with riding coordinates:
 C19(H19A,H19B)
2.b Aromatic/amide H refined with riding coordinates:
 C17A(H17A), C9(H9), C5(H5), C1A(H1A), C18A(H18A), C1(H1), C8A(H8A),
 C12A(H12A), C12(H12), C16A(H16A), C10(H10), C4(H4), C14(H14), C5A(H5A),
 C4A(H4A), C3(H3), C9A(H9A), C8(H8), C20(H20), C15(H15), C10A(H10A), C18(H18),
 C17(H17), C14A(H14A), C2A(H2A), C3A(H3A), C16(H16), C15A(H15A)
;
_olex2_submission_special_instructions 'No special instructions were received'

loop_
_space_group_symop_id
_space_group_symop_operation_xyz
1 'x, y, z'
2 '-x, -y, z+1/2'
3 'x+1/2, -y+1/2, z'
4 '-x+1/2, y+1/2, z+1/2'

loop_
_atom_site_label
_atom_site_type_symbol
_atom_site_fract_x
_atom_site_fract_y
_atom_site_fract_z
_atom_site_U_iso_or_equiv
_atom_site_adp_type
_atom_site_occupancy
_atom_site_symmetry_multiplicity
_atom_site_calc_flag
_atom_site_refinement_flags
_atom_site_disorder_assembly
_atom_site_disorder_group
Ni1 Ni 0.351823(17) 0.31077(2) 0.60800(6) 0.01699(11) Uani 1 1 d . . .
Cl2 Cl 0.34464(4) 0.58535(5) 0.33284(13) 0.0231(2) Uani 1 1 d . . .
Cl1 Cl 0.35977(4) 0.03445(7) 0.02537(16) 0.0369(3) Uani 1 1 d . . .
Cl3 Cl 0.55995(6) 0.04136(10) 0.0591(2) 0.0746(5) Uani 1 1 d . . .
Cl4 Cl 0.52215(7) 0.11039(9) 0.3570(4) 0.1139(10) Uani 1 1 d . . .
N4A N 0.27555(12) 0.34332(16) 0.5044(4) 0.0187(7) Uani 1 1 d . . .
N4 N 0.30236(12) 0.27516(16) 0.8011(4) 0.0190(7) Uani 1 1 d . . .
N1A N 0.42671(14) 0.33141(16) 0.7367(4) 0.0206(7) Uani 1 1 d . . .
N3 N 0.34875(12) 0.21103(15) 0.5696(4) 0.0189(8) Uani 1 1 d . . .
O6 O 0.36620(15) 0.58604(19) 0.1729(4) 0.0426(9) Uani 1 1 d . . .
N2A N 0.43567(14) 0.39357(17) 0.7762(4) 0.0251(8) Uani 1 1 d . . .
O8 O 0.38477(13) 0.55922(19) 0.4421(4) 0.0430(9) Uani 1 1 d . . .
O7 O 0.29681(13) 0.54238(17) 0.3397(5) 0.0418(8) Uani 1 1 d . . .
O5 O 0.33015(15) 0.65364(17) 0.3819(5) 0.0516(10) Uani 1 1 d . . .
N3A N 0.34957(12) 0.40959(16) 0.6626(4) 0.0190(7) Uani 1 1 d . . .
O4 O 0.41332(13) 0.06235(19) 0.0264(5) 0.0501(10) Uani 1 1 d . . .
N1 N 0.40465(12) 0.29129(16) 0.3938(4) 0.0195(7) Uani 1 1 d . . .
O1 O 0.32099(15) 0.0888(2) 0.0374(6) 0.0627(12) Uani 1 1 d . . .
C7A C 0.38833(17) 0.4363(2) 0.7540(5) 0.0214(9) Uani 1 1 d . . .
N2 N 0.40984(12) 0.22824(17) 0.3545(4) 0.0237(8) Uani 1 1 d . . .
O3 O 0.35078(14) -0.0045(2) -0.1191(5) 0.0511(10) Uani 1 1 d . . .
C13A C 0.23586(16) 0.30156(19) 0.4229(5) 0.0204(8) Uani 1 1 d . . .
C6 C 0.43921(15) 0.3368(2) 0.3063(5) 0.0208(8) Uani 1 1 d . . .
C17A C 0.21865(18) 0.2092(2) 0.2346(6) 0.0287(10) Uani 1 1 d . . .
H17A H 0.2317 0.1749 0.1622 0.034 Uiso 1 1 calc R . .
C9 C 0.33593(19) 0.0750(2) 0.4944(6) 0.0342(11) Uani 1 1 d . . .
H9 H 0.3310 0.0279 0.4668 0.041 Uiso 1 1 calc R . .
C5 C 0.48310(17) 0.3126(2) 0.2120(5) 0.0266(10) Uani 1 1 d . . .
H5 H 0.4905 0.2646 0.2038 0.032 Uiso 1 1 calc R . .
C6A C 0.47120(17) 0.2850(2) 0.7497(5) 0.0241(9) Uani 1 1 d . . .
C1A C 0.45964(18) 0.2176(2) 0.7935(6) 0.0332(11) Uani 1 1 d . . .
H1A H 0.4231 0.2041 0.8159 0.040 Uiso 1 1 calc R . .
C18A C 0.25527(16) 0.25133(19) 0.3156(5) 0.0222(9) Uani 1 1 d . . .
H18A H 0.2934 0.2461 0.2985 0.027 Uiso 1 1 calc R . .
C1 C 0.42827(15) 0.4065(2) 0.3173(5) 0.0247(9) Uani 1 1 d . . .
H1 H 0.3989 0.4223 0.3827 0.030 Uiso 1 1 calc R . .
C8A C 0.38257(18) 0.4988(2) 0.8335(6) 0.0289(9) Uani 1 1 d . . .
H8A H 0.4110 0.5170 0.8990 0.035 Uiso 1 1 calc R . .
C12A C 0.26252(15) 0.40509(18) 0.5455(5) 0.0183(8) Uani 1 1 d . . .
H12A H 0.2286 0.4250 0.5147 0.022 Uiso 1 1 calc R . .
C12 C 0.28847(16) 0.2116(2) 0.7876(5) 0.0238(9) Uani 1 1 d . . .
H12 H 0.2624 0.1911 0.8579 0.029 Uiso 1 1 calc R . .
C11 C 0.31475(15) 0.1726(2) 0.6590(5) 0.0215(9) Uani 1 1 d . . .
O2 O 0.35323(19) -0.0109(2) 0.1618(5) 0.0651(13) Uani 1 1 d . . .
C16A C 0.16314(19) 0.2169(2) 0.2588(6) 0.0342(11) Uani 1 1 d . . .
H16A H 0.1381 0.1884 0.2019 0.041 Uiso 1 1 calc R . .
C10 C 0.30659(17) 0.1032(2) 0.6235(6) 0.0304(10) Uani 1 1 d . . .
H10 H 0.2819 0.0759 0.6849 0.037 Uiso 1 1 calc R . .
C4 C 0.51521(16) 0.3603(2) 0.1315(5) 0.0285(9) Uani 1 1 d . . .
H4 H 0.5458 0.3450 0.0706 0.034 Uiso 1 1 calc R . .
C11A C 0.30228(16) 0.4433(2) 0.6418(5) 0.0222(9) Uani 1 1 d . . .
C14 C 0.21963(19) 0.3223(2) 0.9222(6) 0.0316(10) Uani 1 1 d . . .
H14 H 0.1976 0.2933 0.8564 0.038 Uiso 1 1 calc R . .
C5A C 0.52495(17) 0.3053(2) 0.7171(6) 0.0286(10) Uani 1 1 d . . .
H5A H 0.5328 0.3516 0.6875 0.034 Uiso 1 1 calc R . .
C4A C 0.56647(18) 0.2574(2) 0.7282(7) 0.0384(12) Uani 1 1 d . . .
H4A H 0.6031 0.2707 0.7068 0.046 Uiso 1 1 calc R . .
C13 C 0.27595(18) 0.31897(19) 0.9153(5) 0.0241(9) Uani 1 1 d . . .
C3 C 0.50338(16) 0.4292(2) 0.1389(6) 0.0295(10) Uani 1 1 d . . .
H3 H 0.5250 0.4609 0.0789 0.035 Uiso 1 1 calc R . .
C9A C 0.33355(19) 0.5339(2) 0.8134(6) 0.0298(10) Uani 1 1 d . . .
H9A H 0.3279 0.5767 0.8667 0.036 Uiso 1 1 calc R . .
C8 C 0.37170(17) 0.1147(2) 0.4071(6) 0.0283(10) Uani 1 1 d . . .
H8 H 0.3928 0.0955 0.3217 0.034 Uiso 1 1 calc R . .
C20 C 0.46036(17) 0.4539(2) 0.2324(6) 0.0291(10) Uani 1 1 d . . .
H20 H 0.4530 0.5020 0.2384 0.035 Uiso 1 1 calc R . .
C7 C 0.37606(16) 0.1835(2) 0.4474(5) 0.0221(9) Uani 1 1 d . . .
C15 C 0.1961(2) 0.3698(3) 1.0292(7) 0.0439(13) Uani 1 1 d . . .
H15 H 0.1575 0.3729 1.0379 0.053 Uiso 1 1 calc R . .
C10A C 0.29313(18) 0.5066(2) 0.7163(6) 0.0271(10) Uani 1 1 d . . .
H10A H 0.2597 0.5306 0.7007 0.033 Uiso 1 1 calc R . .
C18 C 0.3081(2) 0.3613(2) 1.0111(6) 0.0369(11) Uani 1 1 d . . .
H18 H 0.3468 0.3581 1.0058 0.044 Uiso 1 1 calc R . .
C17 C 0.2840(2) 0.4076(2) 1.1134(7) 0.0438(12) Uani 1 1 d . . .
H17 H 0.3059 0.4368 1.1790 0.053 Uiso 1 1 calc R . .
C14A C 0.18020(17) 0.3087(2) 0.4494(6) 0.0301(10) Uani 1 1 d . . .
H14A H 0.1669 0.3422 0.5234 0.036 Uiso 1 1 calc R . .
C2A C 0.50158(19) 0.1702(3) 0.8043(8) 0.0483(15) Uani 1 1 d . . .
H2A H 0.4940 0.1240 0.8349 0.058 Uiso 1 1 calc R . .
C3A C 0.5544(2) 0.1899(3) 0.7709(8) 0.0501(15) Uani 1 1 d . . .
H3A H 0.5830 0.1568 0.7771 0.060 Uiso 1 1 calc R . .
C16 C 0.2286(3) 0.4120(2) 1.1214(7) 0.0484(14) Uani 1 1 d . . .
H16 H 0.2122 0.4447 1.1919 0.058 Uiso 1 1 calc R . .
C15A C 0.14426(18) 0.2662(2) 0.3663(7) 0.0375(11) Uani 1 1 d . . .
H15A H 0.1061 0.2710 0.3835 0.045 Uiso 1 1 calc R . .
C19 C 0.5236(2) 0.0348(3) 0.2461(8) 0.0501(14) Uani 1 1 d . . .
H19A H 0.4856 0.0205 0.2229 0.060 Uiso 1 1 calc R . .
H19B H 0.5406 -0.0018 0.3127 0.060 Uiso 1 1 calc R . .

loop_
_atom_site_aniso_label
_atom_site_aniso_U_11
_atom_site_aniso_U_22
_atom_site_aniso_U_33
_atom_site_aniso_U_23
_atom_site_aniso_U_13
_atom_site_aniso_U_12
Ni1 0.0163(2) 0.0158(2) 0.0189(2) -0.0008(2) 0.0012(2) -0.00135(18)
Cl2 0.0204(4) 0.0233(4) 0.0257(6) -0.0050(4) -0.0021(4) 0.0008(4)
Cl1 0.0237(5) 0.0534(7) 0.0336(6) -0.0089(6) -0.0021(5) -0.0070(5)
Cl3 0.0392(7) 0.1031(13) 0.0816(13) 0.0340(10) -0.0064(8) -0.0054(8)
Cl4 0.0511(9) 0.0592(10) 0.231(3) -0.0549(15) 0.0002(14) 0.0004(8)
N4A 0.0208(16) 0.0215(16) 0.0138(18) 0.0014(13) 0.0017(14) -0.0026(13)
N4 0.0182(16) 0.0236(17) 0.0151(18) 0.0029(14) 0.0022(13) -0.0005(12)
N1A 0.0224(17) 0.0184(17) 0.0210(19) -0.0015(14) 0.0005(15) -0.0028(13)
N3 0.0196(15) 0.0155(15) 0.021(2) -0.0020(12) -0.0004(13) -0.0008(12)
O6 0.047(2) 0.050(2) 0.031(2) -0.0058(16) 0.0018(15) 0.0019(17)
N2A 0.0268(19) 0.0267(18) 0.022(2) -0.0034(15) -0.0004(15) -0.0052(14)
O8 0.0316(17) 0.059(2) 0.039(2) 0.0031(17) -0.0099(15) 0.0020(16)
O7 0.0297(17) 0.0502(19) 0.045(2) 0.0051(18) -0.0119(16) -0.0161(14)
O5 0.050(2) 0.0325(18) 0.073(3) -0.0170(18) 0.019(2) 0.0056(16)
N3A 0.0204(16) 0.0179(16) 0.0186(19) -0.0005(12) 0.0003(14) -0.0020(13)
O4 0.0243(16) 0.059(2) 0.067(3) -0.019(2) 0.0069(18) -0.0102(15)
N1 0.0157(15) 0.0223(16) 0.0204(18) 0.0001(14) 0.0006(14) -0.0017(13)
O1 0.041(2) 0.083(3) 0.064(3) -0.015(2) -0.002(2) 0.020(2)
C7A 0.024(2) 0.0203(19) 0.020(2) -0.0004(16) 0.0017(17) -0.0050(16)
N2 0.0171(16) 0.0267(17) 0.027(2) -0.0030(15) 0.0029(15) -0.0020(13)
O3 0.040(2) 0.076(3) 0.038(2) -0.017(2) -0.0070(17) -0.0094(18)
C13A 0.0202(19) 0.0187(18) 0.022(2) 0.0051(16) -0.0030(17) -0.0036(15)
C6 0.0154(18) 0.027(2) 0.020(2) 0.0021(17) -0.0017(17) -0.0066(15)
C17A 0.038(2) 0.021(2) 0.028(2) 0.0000(18) -0.007(2) -0.0014(18)
C9 0.038(2) 0.020(2) 0.045(3) -0.007(2) 0.000(2) -0.0084(19)
C5 0.025(2) 0.028(2) 0.027(3) -0.0020(18) 0.0067(19) -0.0001(17)
C6A 0.023(2) 0.024(2) 0.025(2) -0.0025(17) -0.0039(18) 0.0007(17)
C1A 0.025(2) 0.026(2) 0.048(3) 0.005(2) -0.010(2) -0.0021(17)
C18A 0.0199(19) 0.0217(19) 0.025(2) 0.0034(18) -0.0027(17) -0.0028(15)
C1 0.0182(19) 0.027(2) 0.029(2) 0.0037(19) 0.0051(18) -0.0021(15)
C8A 0.038(2) 0.0198(19) 0.029(2) -0.0049(19) -0.002(2) -0.0075(17)
C12A 0.0195(18) 0.0171(18) 0.018(2) 0.0013(15) 0.0014(16) 0.0012(15)
C12 0.0193(19) 0.023(2) 0.029(2) 0.0039(18) 0.0022(17) -0.0028(16)
C11 0.0174(19) 0.0218(19) 0.025(2) 0.0025(16) 0.0009(16) -0.0021(15)
O2 0.098(3) 0.053(2) 0.044(3) -0.0076(19) 0.003(2) -0.028(2)
C16A 0.032(2) 0.033(2) 0.037(3) 0.003(2) -0.010(2) -0.014(2)
C10 0.030(2) 0.024(2) 0.037(3) 0.003(2) 0.003(2) -0.0059(16)
C4 0.0195(18) 0.045(2) 0.021(2) -0.001(2) 0.0072(19) -0.0051(17)
C11A 0.0248(19) 0.023(2) 0.018(2) 0.0029(16) 0.0060(17) 0.0045(16)
C14 0.035(2) 0.032(2) 0.028(3) 0.0107(19) 0.008(2) 0.0097(19)
C5A 0.025(2) 0.028(2) 0.033(3) -0.0017(19) 0.000(2) -0.0020(17)
C4A 0.022(2) 0.041(3) 0.052(3) -0.004(2) -0.007(2) 0.001(2)
C13 0.038(2) 0.0159(18) 0.018(2) 0.0039(16) 0.0103(19) 0.0021(17)
C3 0.024(2) 0.035(2) 0.029(3) 0.0033(19) 0.0023(19) -0.0075(17)
C9A 0.043(3) 0.0185(19) 0.028(3) -0.0062(18) 0.003(2) 0.0005(17)
C8 0.024(2) 0.028(2) 0.033(3) -0.0105(19) 0.0063(19) 0.0005(17)
C20 0.029(2) 0.026(2) 0.033(3) 0.0036(19) 0.004(2) -0.0032(18)
C7 0.020(2) 0.021(2) 0.025(2) 0.0025(17) 0.0010(17) 0.0002(16)
C15 0.048(3) 0.047(3) 0.037(3) 0.018(3) 0.017(3) 0.029(2)
C10A 0.035(2) 0.020(2) 0.026(2) 0.0002(18) 0.000(2) 0.0059(18)
C18 0.054(3) 0.027(2) 0.029(3) 0.002(2) 0.013(2) -0.005(2)
C17 0.075(4) 0.031(2) 0.026(3) 0.001(2) 0.020(3) -0.003(2)
C14A 0.022(2) 0.035(2) 0.033(3) -0.002(2) -0.0008(19) 0.0009(18)
C2A 0.034(3) 0.029(2) 0.081(5) 0.013(3) -0.015(3) 0.000(2)
C3A 0.030(3) 0.039(3) 0.082(5) -0.005(3) -0.015(3) 0.010(2)
C16 0.095(4) 0.028(2) 0.022(3) 0.004(2) 0.017(3) 0.021(3)
C15A 0.021(2) 0.046(3) 0.045(3) 0.004(2) -0.003(2) -0.0076(19)
C19 0.030(3) 0.050(3) 0.070(4) 0.015(3) -0.003(3) -0.004(2)

loop_
_atom_type_symbol
_atom_type_description
_atom_type_scat_dispersion_real
_atom_type_scat_dispersion_imag
_atom_type_scat_source
C C 0.0033 0.0016 'International Tables Vol C Tables 4.2.6.8 and 6.1.1.4'
H H 0.0000 0.0000 'International Tables Vol C Tables 4.2.6.8 and 6.1.1.4'
Cl Cl 0.1484 0.1585 'International Tables Vol C Tables 4.2.6.8 and 6.1.1.4'
N N 0.0061 0.0033 'International Tables Vol C Tables 4.2.6.8 and 6.1.1.4'
Ni Ni 0.3393 1.1124 'International Tables Vol C Tables 4.2.6.8 and 6.1.1.4'
O O 0.0106 0.0060 'International Tables Vol C Tables 4.2.6.8 and 6.1.1.4'

loop_
_geom_angle_atom_site_label_1
_geom_angle_atom_site_label_2
_geom_angle_atom_site_label_3
_geom_angle
_geom_angle_site_symmetry_1
_geom_angle_site_symmetry_3
_geom_angle_publ_flag
N4A Ni1 N1A 151.73(12) . . ?
N4A Ni1 N1 103.83(12) . . ?
N4 Ni1 N4A 84.15(12) . . ?
N4 Ni1 N1A 100.12(13) . . ?
N4 Ni1 N1 151.20(12) . . ?
N1A Ni1 N1 85.91(13) . . ?
N3 Ni1 N4A 101.04(12) . . ?
N3 Ni1 N4 77.21(12) . . ?
N3 Ni1 N1A 107.17(13) . . ?
N3 Ni1 N3A 174.53(13) . . ?
N3 Ni1 N1 74.12(12) . . ?
N3A Ni1 N4A 77.36(12) . . ?
N3A Ni1 N4 97.38(12) . . ?
N3A Ni1 N1A 74.38(12) . . ?
N3A Ni1 N1 111.33(12) . . ?
O6 Cl2 O8 109.5(2) . . ?
O6 Cl2 O7 110.1(2) . . ?
O6 Cl2 O5 110.3(2) . . ?
O8 Cl2 O7 109.3(2) . . ?
O8 Cl2 O5 108.7(2) . . ?
O5 Cl2 O7 108.8(2) . . ?
O4 Cl1 O1 109.6(2) . . ?
O4 Cl1 O3 110.4(2) . . ?
O4 Cl1 O2 109.3(3) . . ?
O1 Cl1 O3 110.3(3) . . ?
O1 Cl1 O2 108.9(3) . . ?
O3 Cl1 O2 108.3(2) . . ?
C13A N4A Ni1 127.7(2) . . ?
C12A N4A Ni1 112.6(3) . . ?
C12A N4A C13A 118.8(3) . . ?
C12 N4 Ni1 113.5(3) . . ?
C12 N4 C13 120.6(3) . . ?
C13 N4 Ni1 124.3(2) . . ?
N2A N1A Ni1 116.8(3) . . ?
N2A N1A C6A 116.8(3) . . ?
C6A N1A Ni1 125.0(3) . . ?
C11 N3 Ni1 118.9(3) . . ?
C7 N3 Ni1 120.1(3) . . ?
C7 N3 C11 120.7(3) . . ?
N1A N2A C7A 112.0(3) . . ?
C7A N3A Ni1 119.5(3) . . ?
C7A N3A C11A 120.3(3) . . ?
C11A N3A Ni1 117.9(3) . . ?
N2 N1 Ni1 115.1(2) . . ?
N2 N1 C6 114.0(3) . . ?
C6 N1 Ni1 130.3(3) . . ?
N3A C7A N2A 115.4(3) . . ?
N3A C7A C8A 122.7(4) . . ?
C8A C7A N2A 121.7(4) . . ?
N1 N2 C7 112.9(3) . . ?
C18A C13A N4A 117.4(3) . . ?
C14A C13A N4A 122.4(4) . . ?
C14A C13A C18A 120.2(4) . . ?
C5 C6 N1 122.0(4) . . ?
C1 C6 N1 117.3(4) . . ?
C1 C6 C5 120.8(4) . . ?
C18A C17A H17A 119.9 . . ?
C16A C17A H17A 119.9 . . ?
C16A C17A C18A 120.3(4) . . ?
C10 C9 H9 119.6 . . ?
C8 C9 H9 119.6 . . ?
C8 C9 C10 120.7(4) . . ?
C6 C5 H5 120.8 . . ?
C4 C5 C6 118.5(4) . . ?
C4 C5 H5 120.8 . . ?
C1A C6A N1A 117.4(4) . . ?
C1A C6A C5A 120.5(4) . . ?
C5A C6A N1A 122.1(4) . . ?
C6A C1A H1A 120.3 . . ?
C2A C1A C6A 119.5(4) . . ?
C2A C1A H1A 120.3 . . ?
C13A C18A H18A 120.1 . . ?
C17A C18A C13A 119.7(4) . . ?
C17A C18A H18A 120.1 . . ?
C6 C1 H1 120.0 . . ?
C6 C1 C20 120.0(4) . . ?
C20 C1 H1 120.0 . . ?
C7A C8A H8A 121.3 . . ?
C7A C8A C9A 117.3(4) . . ?
C9A C8A H8A 121.3 . . ?
N4A C12A H12A 121.6 . . ?
N4A C12A C11A 116.8(3) . . ?
C11A C12A H12A 121.6 . . ?
N4 C12 H12 121.8 . . ?
N4 C12 C11 116.4(4) . . ?
C11 C12 H12 121.8 . . ?
N3 C11 C12 112.9(3) . . ?
N3 C11 C10 120.7(4) . . ?
C10 C11 C12 126.3(4) . . ?
C17A C16A H16A 120.2 . . ?
C17A C16A C15A 119.7(4) . . ?
C15A C16A H16A 120.2 . . ?
C9 C10 H10 121.2 . . ?
C11 C10 C9 117.7(4) . . ?
C11 C10 H10 121.2 . . ?
C5 C4 H4 119.7 . . ?
C3 C4 C5 120.7(4) . . ?
C3 C4 H4 119.7 . . ?
N3A C11A C12A 113.6(3) . . ?
N3A C11A C10A 120.8(4) . . ?
C10A C11A C12A 125.5(4) . . ?
C13 C14 H14 121.0 . . ?
C13 C14 C15 117.9(5) . . ?
C15 C14 H14 121.0 . . ?
C6A C5A H5A 120.2 . . ?
C4A C5A C6A 119.5(4) . . ?
C4A C5A H5A 120.2 . . ?
C5A C4A H4A 120.2 . . ?
C5A C4A C3A 119.6(4) . . ?
C3A C4A H4A 120.2 . . ?
C14 C13 N4 120.6(4) . . ?
C14 C13 C18 121.1(4) . . ?
C18 C13 N4 118.2(4) . . ?
C4 C3 H3 119.3 . . ?
C4 C3 C20 121.4(4) . . ?
C20 C3 H3 119.3 . . ?
C8A C9A H9A 119.9 . . ?
C10A C9A C8A 120.2(4) . . ?
C10A C9A H9A 119.9 . . ?
C9 C8 H8 121.1 . . ?
C9 C8 C7 117.7(4) . . ?
C7 C8 H8 121.1 . . ?
C1 C20 H20 120.7 . . ?
C3 C20 C1 118.6(4) . . ?
C3 C20 H20 120.7 . . ?
N3 C7 N2 117.4(3) . . ?
N3 C7 C8 122.4(4) . . ?
C8 C7 N2 120.3(4) . . ?
C14 C15 H15 119.9 . . ?
C16 C15 C14 120.1(5) . . ?
C16 C15 H15 119.9 . . ?
C11A C10A H10A 120.7 . . ?
C9A C10A C11A 118.6(4) . . ?
C9A C10A H10A 120.7 . . ?
C13 C18 H18 120.2 . . ?
C17 C18 C13 119.6(5) . . ?
C17 C18 H18 120.2 . . ?
C18 C17 H17 119.9 . . ?
C16 C17 C18 120.2(5) . . ?
C16 C17 H17 119.9 . . ?
C13A C14A H14A 120.4 . . ?
C15A C14A C13A 119.1(4) . . ?
C15A C14A H14A 120.4 . . ?
C1A C2A H2A 119.9 . . ?
C3A C2A C1A 120.1(5) . . ?
C3A C2A H2A 119.9 . . ?
C4A C3A H3A 119.6 . . ?
C2A C3A C4A 120.8(4) . . ?
C2A C3A H3A 119.6 . . ?
C15 C16 H16 119.5 . . ?
C17 C16 C15 121.0(5) . . ?
C17 C16 H16 119.5 . . ?
C16A C15A C14A 121.0(4) . . ?
C16A C15A H15A 119.5 . . ?
C14A C15A H15A 119.5 . . ?
Cl3 C19 H19A 108.7 . . ?
Cl3 C19 H19B 108.7 . . ?
Cl4 C19 Cl3 114.0(3) . . ?
Cl4 C19 H19A 108.7 . . ?
Cl4 C19 H19B 108.7 . . ?
H19A C19 H19B 107.6 . . ?

loop_
_geom_bond_atom_site_label_1
_geom_bond_atom_site_label_2
_geom_bond_distance
_geom_bond_site_symmetry_2
_geom_bond_publ_flag
Ni1 N4A 2.150(3) . ?
Ni1 N4 2.119(3) . ?
Ni1 N1A 2.158(3) . ?
Ni1 N3 1.960(3) . ?
Ni1 N3A 1.968(3) . ?
Ni1 N1 2.225(3) . ?
Cl2 O6 1.423(4) . ?
Cl2 O8 1.428(3) . ?
Cl2 O7 1.439(3) . ?
Cl2 O5 1.429(3) . ?
Cl1 O4 1.419(3) . ?
Cl1 O1 1.423(4) . ?
Cl1 O3 1.429(4) . ?
Cl1 O2 1.438(4) . ?
Cl3 C19 1.788(6) . ?
Cl4 C19 1.729(6) . ?
N4A C13A 1.433(5) . ?
N4A C12A 1.285(5) . ?
N4 C12 1.283(5) . ?
N4 C13 1.425(5) . ?
N1A N2A 1.267(5) . ?
N1A C6A 1.417(5) . ?
N3 C11 1.339(5) . ?
N3 C7 1.324(5) . ?
N2A C7A 1.436(5) . ?
N3A C7A 1.319(5) . ?
N3A C11A 1.341(5) . ?
N1 N2 1.271(4) . ?
N1 C6 1.421(5) . ?
C7A C8A 1.386(6) . ?
N2 C7 1.423(5) . ?
C13A C18A 1.400(6) . ?
C13A C14A 1.388(6) . ?
C6 C5 1.408(6) . ?
C6 C1 1.380(6) . ?
C17A H17A 0.9500 . ?
C17A C18A 1.386(6) . ?
C17A C16A 1.383(6) . ?
C9 H9 0.9500 . ?
C9 C10 1.397(7) . ?
C9 C8 1.372(6) . ?
C5 H5 0.9500 . ?
C5 C4 1.384(6) . ?
C6A C1A 1.385(6) . ?
C6A C5A 1.400(6) . ?
C1A H1A 0.9500 . ?
C1A C2A 1.382(6) . ?
C18A H18A 0.9500 . ?
C1 H1 0.9500 . ?
C1 C20 1.398(6) . ?
C8A H8A 0.9500 . ?
C8A C9A 1.390(6) . ?
C12A H12A 0.9500 . ?
C12A C11A 1.459(6) . ?
C12 H12 0.9500 . ?
C12 C11 1.454(6) . ?
C11 C10 1.391(5) . ?
C16A H16A 0.9500 . ?
C16A C15A 1.385(7) . ?
C10 H10 0.9500 . ?
C4 H4 0.9500 . ?
C4 C3 1.368(6) . ?
C11A C10A 1.392(6) . ?
C14 H14 0.9500 . ?
C14 C13 1.383(6) . ?
C14 C15 1.401(7) . ?
C5A H5A 0.9500 . ?
C5A C4A 1.379(6) . ?
C4A H4A 0.9500 . ?
C4A C3A 1.387(7) . ?
C13 C18 1.386(7) . ?
C3 H3 0.9500 . ?
C3 C20 1.392(6) . ?
C9A H9A 0.9500 . ?
C9A C10A 1.379(6) . ?
C8 H8 0.9500 . ?
C8 C7 1.378(6) . ?
C20 H20 0.9500 . ?
C15 H15 0.9500 . ?
C15 C16 1.371(8) . ?
C10A H10A 0.9500 . ?
C18 H18 0.9500 . ?
C18 C17 1.368(7) . ?
C17 H17 0.9500 . ?
C17 C16 1.362(8) . ?
C14A H14A 0.9500 . ?
C14A C15A 1.387(6) . ?
C2A H2A 0.9500 . ?
C2A C3A 1.378(7) . ?
C3A H3A 0.9500 . ?
C16 H16 0.9500 . ?
C15A H15A 0.9500 . ?
C19 H19A 0.9900 . ?
C19 H19B 0.9900 . ?

loop_
_geom_torsion_atom_site_label_1
_geom_torsion_atom_site_label_2
_geom_torsion_atom_site_label_3
_geom_torsion_atom_site_label_4
_geom_torsion
_geom_torsion_site_symmetry_1
_geom_torsion_site_symmetry_2
_geom_torsion_site_symmetry_3
_geom_torsion_site_symmetry_4
_geom_torsion_publ_flag
Ni1 N4A C13A C18A -41.3(5) . . . . ?
Ni1 N4A C13A C14A 137.5(4) . . . . ?
Ni1 N4A C12A C11A 4.5(4) . . . . ?
Ni1 N4 C12 C11 8.7(4) . . . . ?
Ni1 N4 C13 C14 114.9(4) . . . . ?
Ni1 N4 C13 C18 -60.9(5) . . . . ?
Ni1 N1A N2A C7A 11.5(4) . . . . ?
Ni1 N1A C6A C1A -48.2(5) . . . . ?
Ni1 N1A C6A C5A 130.6(4) . . . . ?
Ni1 N3 C11 C12 -6.3(4) . . . . ?
Ni1 N3 C11 C10 172.5(3) . . . . ?
Ni1 N3 C7 N2 4.1(5) . . . . ?
Ni1 N3 C7 C8 -174.5(3) . . . . ?
Ni1 N3A C7A N2A 13.4(5) . . . . ?
Ni1 N3A C7A C8A -162.0(3) . . . . ?
Ni1 N3A C11A C12A -13.6(4) . . . . ?
Ni1 N3A C11A C10A 162.7(3) . . . . ?
Ni1 N1 N2 C7 5.8(4) . . . . ?
Ni1 N1 C6 C5 157.6(3) . . . . ?
Ni1 N1 C6 C1 -22.2(5) . . . . ?
N4A Ni1 N4 C12 93.6(3) . . . . ?
N4A Ni1 N4 C13 -72.4(3) . . . . ?
N4A Ni1 N1A N2A -2.4(5) . . . . ?
N4A Ni1 N1A C6A -168.1(3) . . . . ?
N4A Ni1 N3 C11 -73.0(3) . . . . ?
N4A Ni1 N3 C7 100.7(3) . . . . ?
N4A Ni1 N3A C7A 175.3(3) . . . . ?
N4A Ni1 N3A C11A 12.3(3) . . . . ?
N4A Ni1 N1 N2 -100.9(3) . . . . ?
N4A Ni1 N1 C6 88.4(3) . . . . ?
N4A C13A C18A C17A 179.5(4) . . . . ?
N4A C13A C14A C15A -179.8(4) . . . . ?
N4A C12A C11A N3A 5.3(5) . . . . ?
N4A C12A C11A C10A -170.8(4) . . . . ?
N4 Ni1 N4A C13A -78.6(3) . . . . ?
N4 Ni1 N4A C12A 90.1(3) . . . . ?
N4 Ni1 N1A N2A -98.9(3) . . . . ?
N4 Ni1 N1A C6A 95.4(3) . . . . ?
N4 Ni1 N3 C11 8.3(3) . . . . ?
N4 Ni1 N3 C7 -177.9(3) . . . . ?
N4 Ni1 N3A C7A 93.0(3) . . . . ?
N4 Ni1 N3A C11A -70.0(3) . . . . ?
N4 Ni1 N1 N2 2.4(4) . . . . ?
N4 Ni1 N1 C6 -168.3(3) . . . . ?
N4 C12 C11 N3 -2.2(5) . . . . ?
N4 C12 C11 C10 179.1(4) . . . . ?
N4 C13 C18 C17 175.2(4) . . . . ?
N1A Ni1 N4A C13A -179.1(3) . . . . ?
N1A Ni1 N4A C12A -10.4(4) . . . . ?
N1A Ni1 N4 C12 -114.6(3) . . . . ?
N1A Ni1 N4 C13 79.4(3) . . . . ?
N1A Ni1 N3 C11 105.1(3) . . . . ?
N1A Ni1 N3 C7 -81.1(3) . . . . ?
N1A Ni1 N3A C7A -5.5(3) . . . . ?
N1A Ni1 N3A C11A -168.5(3) . . . . ?
N1A Ni1 N1 N2 106.0(3) . . . . ?
N1A Ni1 N1 C6 -64.7(3) . . . . ?
N1A N2A C7A N3A -16.0(5) . . . . ?
N1A N2A C7A C8A 159.5(4) . . . . ?
N1A C6A C1A C2A 178.6(5) . . . . ?
N1A C6A C5A C4A -178.5(4) . . . . ?
N3 Ni1 N4A C13A -2.9(3) . . . . ?
N3 Ni1 N4A C12A 165.8(3) . . . . ?
N3 Ni1 N4 C12 -9.2(3) . . . . ?
N3 Ni1 N4 C13 -175.1(3) . . . . ?
N3 Ni1 N1A N2A -178.5(3) . . . . ?
N3 Ni1 N1A C6A 15.8(4) . . . . ?
N3 Ni1 N3A C7A 101.6(14) . . . . ?
N3 Ni1 N3A C11A -61.4(15) . . . . ?
N3 Ni1 N1 N2 -3.1(3) . . . . ?
N3 Ni1 N1 C6 -173.9(3) . . . . ?
N3 C11 C10 C9 1.4(6) . . . . ?
N2A N1A C6A C1A 146.1(4) . . . . ?
N2A N1A C6A C5A -35.1(6) . . . . ?
N2A C7A C8A C9A -175.3(4) . . . . ?
N3A Ni1 N4A C13A -177.5(3) . . . . ?
N3A Ni1 N4A C12A -8.8(3) . . . . ?
N3A Ni1 N4 C12 170.0(3) . . . . ?
N3A Ni1 N4 C13 4.0(3) . . . . ?
N3A Ni1 N1A N2A -4.0(3) . . . . ?
N3A Ni1 N1A C6A -169.7(4) . . . . ?
N3A Ni1 N3 C11 -0.5(16) . . . . ?
N3A Ni1 N3 C7 173.3(13) . . . . ?
N3A Ni1 N1 N2 177.5(3) . . . . ?
N3A Ni1 N1 C6 6.7(4) . . . . ?
N3A C7A C8A C9A -0.2(6) . . . . ?
N3A C11A C10A C9A -0.6(6) . . . . ?
N1 Ni1 N4A C13A 73.3(3) . . . . ?
N1 Ni1 N4A C12A -118.0(3) . . . . ?
N1 Ni1 N4 C12 -14.6(4) . . . . ?
N1 Ni1 N4 C13 179.4(3) . . . . ?
N1 Ni1 N1A N2A 109.5(3) . . . . ?
N1 Ni1 N1A C6A -56.2(3) . . . . ?
N1 Ni1 N3 C11 -174.4(3) . . . . ?
N1 Ni1 N3 C7 -0.7(3) . . . . ?
N1 Ni1 N3A C7A -84.6(3) . . . . ?
N1 Ni1 N3A C11A 112.4(3) . . . . ?
N1 N2 C7 N3 -6.6(5) . . . . ?
N1 N2 C7 C8 172.0(4) . . . . ?
N1 C6 C5 C4 -179.4(4) . . . . ?
N1 C6 C1 C20 -179.2(4) . . . . ?
C7A N3A C11A C12A -176.5(3) . . . . ?
C7A N3A C11A C10A -0.2(6) . . . . ?
C7A C8A C9A C10A -0.6(7) . . . . ?
N2 N1 C6 C5 -13.3(5) . . . . ?
N2 N1 C6 C1 167.0(4) . . . . ?
C13A N4A C12A C11A 174.3(3) . . . . ?
C13A C14A C15A C16A 0.4(7) . . . . ?
C6 N1 N2 C7 178.1(3) . . . . ?
C6 C5 C4 C3 -2.3(7) . . . . ?
C6 C1 C20 C3 -0.6(7) . . . . ?
C17A C16A C15A C14A 0.6(7) . . . . ?
C9 C8 C7 N3 2.6(7) . . . . ?
C9 C8 C7 N2 -175.9(4) . . . . ?
C5 C6 C1 C20 1.0(6) . . . . ?
C5 C4 C3 C20 2.8(7) . . . . ?
C6A N1A N2A C7A 178.3(4) . . . . ?
C6A C1A C2A C3A -0.4(9) . . . . ?
C6A C5A C4A C3A 0.3(8) . . . . ?
C1A C6A C5A C4A 0.2(7) . . . . ?
C1A C2A C3A C4A 0.9(9) . . . . ?
C18A C13A C14A C15A -1.0(7) . . . . ?
C18A C17A C16A C15A -1.0(7) . . . . ?
C1 C6 C5 C4 0.4(6) . . . . ?
C8A C9A C10A C11A 1.0(7) . . . . ?
C12A N4A C13A C18A 150.7(4) . . . . ?
C12A N4A C13A C14A -30.6(6) . . . . ?
C12A C11A C10A C9A 175.3(4) . . . . ?
C12 N4 C13 C14 -50.1(5) . . . . ?
C12 N4 C13 C18 134.1(4) . . . . ?
C12 C11 C10 C9 -179.9(4) . . . . ?
C11 N3 C7 N2 177.7(3) . . . . ?
C11 N3 C7 C8 -0.8(6) . . . . ?
C16A C17A C18A C13A 0.3(6) . . . . ?
C10 C9 C8 C7 -2.3(7) . . . . ?
C4 C3 C20 C1 -1.3(7) . . . . ?
C11A N3A C7A N2A 176.0(3) . . . . ?
C11A N3A C7A C8A 0.6(6) . . . . ?
C14 C13 C18 C17 -0.6(7) . . . . ?
C14 C15 C16 C17 -1.3(8) . . . . ?
C5A C6A C1A C2A -0.2(7) . . . . ?
C5A C4A C3A C2A -0.8(9) . . . . ?
C13 N4 C12 C11 175.2(4) . . . . ?
C13 C14 C15 C16 1.0(7) . . . . ?
C13 C18 C17 C16 0.2(7) . . . . ?
C8 C9 C10 C11 0.4(7) . . . . ?
C7 N3 C11 C12 179.9(3) . . . . ?
C7 N3 C11 C10 -1.2(6) . . . . ?
C15 C14 C13 N4 -175.7(4) . . . . ?
C15 C14 C13 C18 0.0(6) . . . . ?
C18 C17 C16 C15 0.7(8) . . . . ?
C14A C13A C18A C17A 0.7(6) . . . . ?
